data_7001625
loop_
_publ_author_name
'Krummenacher, Ivo'
'Fern\'andez, Ignacio'
'R\"uegger, Heinz'
'Weigend, Florian'
'Breher, Frank'

_publ_section_title
;
 Neutral and cationic main group element cages of germanium(ii) with
 pyrazolyl ligands: solid state structures, DFT calculations and
 advanced solution NMR investigations
;
_journal_issue 27
_journal_name_full 'Dalton Transactions'
_journal_page_first 5335
_journal_page_last 5347
_journal_paper_doi 10.1039/b901711a
_journal_year 2009
_chemical_formula_moiety 'C20 H4 F24 Ge2 N8'
_chemical_formula_sum 'C20 H4 F24 Ge2 N8'
_chemical_formula_weight 957.49
_chemical_name_systematic
;
?
;
_space_group_IT_number 14
_symmetry_cell_setting monoclinic
_symmetry_space_group_name_Hall '-P 2ybc'
_symmetry_space_group_name_H-M 'P 1 21/c 1'
_atom_sites_solution_hydrogens geom
_atom_sites_solution_primary direct
_atom_sites_solution_secondary difmap
_audit_creation_method SHELXL-97
_cell_angle_alpha 90.00
_cell_angle_beta 110.560(1)
_cell_angle_gamma 90.00
_cell_formula_units_Z 4
_cell_length_a 9.1677(6)
_cell_length_b 37.262(2)
_cell_length_c 9.3337(6)
_cell_measurement_reflns_used 28474
_cell_measurement_temperature 200(2)
_cell_measurement_theta_max 28.28
_cell_measurement_theta_min 2.19
_cell_volume 2985.4(3)
_computing_cell_refinement 'Bruker SMART'
_computing_data_collection 'Bruker SMART'
_computing_data_reduction 'Bruker SAINT'
_computing_molecular_graphics 'Bruker SHELXTL'
_computing_publication_material 'Bruker SHELXTL'
_computing_structure_refinement 'Bruker SHELXTL'
_computing_structure_solution 'Bruker SHELXTL'
_diffrn_ambient_temperature 200(2)
_diffrn_measured_fraction_theta_full 0.999
_diffrn_measured_fraction_theta_max 0.999
_diffrn_measurement_device_type 'Bruker Apex with CCD'
_diffrn_measurement_method 'phi and omega scans'
_diffrn_radiation_monochromator graphite
_diffrn_radiation_source 'fine-focus sealed tube'
_diffrn_radiation_type MoK\a
_diffrn_radiation_wavelength 0.71073
_diffrn_reflns_av_R_equivalents 0.0293
_diffrn_reflns_av_sigmaI/netI 0.0312
_diffrn_reflns_limit_h_max 12
_diffrn_reflns_limit_h_min -12
_diffrn_reflns_limit_k_max 49
_diffrn_reflns_limit_k_min -49
_diffrn_reflns_limit_l_max 12
_diffrn_reflns_limit_l_min -12
_diffrn_reflns_number 28474
_diffrn_reflns_theta_full 28.28
_diffrn_reflns_theta_max 28.28
_diffrn_reflns_theta_min 2.19
_exptl_absorpt_coefficient_mu 2.195
_exptl_absorpt_correction_T_max 0.4664
_exptl_absorpt_correction_T_min 0.2600
_exptl_absorpt_correction_type empirical
_exptl_absorpt_process_details 'Blessing, 1995'
_exptl_crystal_colour colourless
_exptl_crystal_density_diffrn 2.130
_exptl_crystal_density_method 'not measured'
_exptl_crystal_description 'irregular shaped crystal'
_exptl_crystal_F_000 1840
_exptl_crystal_size_max 0.84
_exptl_crystal_size_mid 0.43
_exptl_crystal_size_min 0.41
_refine_diff_density_max 0.925
_refine_diff_density_min -0.594
_refine_diff_density_rms 0.083
_refine_ls_extinction_method none
_refine_ls_goodness_of_fit_ref 1.056
_refine_ls_hydrogen_treatment constr
_refine_ls_matrix_type full
_refine_ls_number_parameters 515
_refine_ls_number_reflns 7406
_refine_ls_number_restraints 0
_refine_ls_restrained_S_all 1.056
_refine_ls_R_factor_all 0.0519
_refine_ls_R_factor_gt 0.0417
_refine_ls_shift/su_max 0.004
_refine_ls_shift/su_mean 0.000
_refine_ls_structure_factor_coef Fsqd
_refine_ls_weighting_details 'calc w=1/[\s^2^(Fo^2^)+(0.0387P)^2^+4.3565P] where P=(Fo^2^+2Fc^2^)/3'
_refine_ls_weighting_scheme calc
_refine_ls_wR_factor_gt 0.0920
_refine_ls_wR_factor_ref 0.0962
_reflns_number_gt 6291
_reflns_number_total 7406
_reflns_threshold_expression >2sigma(I)
_cod_data_source_file b901711a.txt
_cod_data_source_block Ge2CF3CF3neutral
_cod_original_cell_volume 2985.3(3)
_cod_original_sg_symbol_H-M P21/c
_cod_database_code 7001625

loop_
_symmetry_equiv_pos_as_xyz
'x, y, z'
'-x, y+1/2, -z+1/2'
'-x, -y, -z'
'x, -y-1/2, z-1/2'

loop_
_atom_site_label
_atom_site_type_symbol
_atom_site_fract_x
_atom_site_fract_y
_atom_site_fract_z
_atom_site_U_iso_or_equiv
_atom_site_adp_type
_atom_site_occupancy
_atom_site_symmetry_multiplicity
_atom_site_calc_flag
_atom_site_refinement_flags
_atom_site_disorder_assembly
_atom_site_disorder_group
Ge1 Ge 0.58198(3) 0.122309(8) 0.47908(3) 0.02364(8) Uani 1 1 d . . .
N1 N 0.6789(3) 0.10536(6) 0.3182(3) 0.0237(5) Uani 1 1 d . . .
Ge2 Ge 0.94991(3) 0.157204(8) 0.39914(4) 0.02628(8) Uani 1 1 d . . .
N2 N 0.8257(3) 0.11206(6) 0.3219(3) 0.0234(5) Uani 1 1 d . . .
N3 N 0.7830(3) 0.14881(6) 0.6262(3) 0.0248(5) Uani 1 1 d . . .
N4 N 0.9194(3) 0.15285(6) 0.6021(3) 0.0242(5) Uani 1 1 d . . .
N5 N 0.6218(3) 0.17949(7) 0.3327(3) 0.0292(5) Uani 1 1 d . . .
N6 N 0.7596(3) 0.18778(6) 0.3184(3) 0.0274(5) Uani 1 1 d . . .
N7 N 0.6892(3) 0.07745(7) 0.5980(3) 0.0278(5) Uani 1 1 d . . .
N8 N 0.8431(3) 0.07341(7) 0.6204(3) 0.0301(5) Uani 1 1 d . . .
F10 F 0.4225(2) 0.05757(7) 0.3051(2) 0.0582(6) Uani 1 1 d . . .
C10 C 0.4604(3) 0.06476(8) 0.1828(4) 0.0330(6) Uani 1 1 d . . .
C11 C 0.6246(3) 0.07758(7) 0.2237(3) 0.0255(5) Uani 1 1 d . . .
F11 F 0.3597(2) 0.08919(7) 0.1033(3) 0.0747(8) Uani 1 1 d . . .
F12 F 0.4360(2) 0.03541(6) 0.1004(2) 0.0491(5) Uani 1 1 d . . .
C12 C 0.7348(3) 0.06533(8) 0.1669(3) 0.0308(6) Uani 1 1 d . . .
H12A H 0.7265 0.0459 0.0988 0.037 Uiso 1 1 calc R . .
C13 C 0.8597(3) 0.08770(8) 0.2312(3) 0.0269(6) Uani 1 1 d . . .
F13 F 1.1296(3) 0.08624(10) 0.3442(3) 0.0865(10) Uani 1 1 d . . .
F14 F 1.0267(3) 0.05837(8) 0.1349(5) 0.1000(12) Uani 1 1 d . . .
C14 C 1.0154(4) 0.08626(9) 0.2131(4) 0.0382(7) Uani 1 1 d . . .
F15 F 1.0410(3) 0.11481(8) 0.1417(4) 0.0763(8) Uani 1 1 d . . .
C20 C 0.6863(4) 0.15430(10) 0.8428(4) 0.0374(7) Uani 1 1 d . . .
F20 F 0.5831(11) 0.1299(4) 0.7917(15) 0.086(5) Uani 0.57(3) 1 d P A 1
F20' F 0.5664(13) 0.1726(7) 0.757(2) 0.092(5) Uani 0.43(3) 1 d P A 2
C21 C 0.8130(3) 0.15442(8) 0.7756(3) 0.0286(6) Uani 1 1 d . A .
F21 F 0.614(2) 0.1855(3) 0.825(2) 0.092(4) Uani 0.57(3) 1 d P A 1
F21' F 0.7293(19) 0.1657(8) 0.976(2) 0.095(7) Uani 0.43(3) 1 d P A 2
F22 F 0.7445(14) 0.1507(3) 0.9935(11) 0.064(3) Uani 0.57(3) 1 d P A 1
F22' F 0.631(3) 0.1223(4) 0.844(3) 0.095(6) Uani 0.43(3) 1 d P A 2
C22 C 0.9683(4) 0.16197(9) 0.8508(4) 0.0334(6) Uani 1 1 d . . .
H22A H 1.0199 0.1670 0.9564 0.040 Uiso 1 1 calc R A .
C23 C 1.0308(3) 0.16060(8) 0.7378(3) 0.0293(6) Uani 1 1 d . A .
F23 F 1.2863(3) 0.16838(11) 0.8963(3) 0.0916(11) Uani 1 1 d . A .
F24 F 1.2490(2) 0.14030(7) 0.6875(3) 0.0668(7) Uani 1 1 d . A .
C24 C 1.1971(4) 0.16645(11) 0.7525(4) 0.0423(8) Uani 1 1 d . . .
F25 F 1.2150(3) 0.19614(7) 0.6834(3) 0.0701(7) Uani 1 1 d . A .
F30 F 0.2922(2) 0.17398(7) 0.2226(3) 0.0607(6) Uani 1 1 d . . .
C30 C 0.3605(4) 0.20543(10) 0.2600(5) 0.0458(8) Uani 1 1 d . . .
C31 C 0.5239(4) 0.20560(8) 0.2632(4) 0.0333(6) Uani 1 1 d . . .
F31 F 0.3510(3) 0.21354(12) 0.3927(4) 0.1083(13) Uani 1 1 d . . .
C32 C 0.5954(4) 0.23148(9) 0.2021(4) 0.0393(7) Uani 1 1 d . . .
H32A H 0.5510 0.2526 0.1472 0.047 Uiso 1 1 calc R . .
F32 F 0.2726(3) 0.22788(8) 0.1562(4) 0.0968(11) Uani 1 1 d . . .
F33 F 0.8300(3) 0.26503(6) 0.1223(3) 0.0656(7) Uani 1 1 d . . .
C33 C 0.7440(4) 0.21916(8) 0.2398(3) 0.0308(6) Uani 1 1 d . . .
F34 F 0.9436(3) 0.21445(7) 0.1367(3) 0.0643(7) Uani 1 1 d . . .
C34 C 0.8770(4) 0.23616(9) 0.2090(4) 0.0405(8) Uani 1 1 d . . .
F35 F 0.9905(3) 0.24633(7) 0.3356(3) 0.0595(6) Uani 1 1 d . . .
C40 C 0.4826(3) 0.04751(9) 0.6721(4) 0.0324(6) Uani 1 1 d . . .
F40 F 0.4800(2) 0.04418(8) 0.8121(2) 0.0653(7) Uani 1 1 d . . .
C41 C 0.6442(3) 0.05099(8) 0.6726(3) 0.0260(5) Uani 1 1 d . . .
F41 F 0.4104(3) 0.01872(7) 0.5966(3) 0.0682(7) Uani 1 1 d . . .
F42 F 0.3942(2) 0.07527(6) 0.6073(3) 0.0486(5) Uani 1 1 d . . .
C42 C 0.7689(3) 0.02934(8) 0.7457(4) 0.0337(7) Uani 1 1 d . . .
H42A H 0.7726 0.0087 0.8067 0.040 Uiso 1 1 calc R . .
C43 C 0.8891(3) 0.04493(8) 0.7086(4) 0.0309(6) Uani 1 1 d . . .
F43 F 1.1499(3) 0.06066(9) 0.7742(5) 0.1189(16) Uani 1 1 d . . .
F44 F 1.1027(3) 0.01688(7) 0.8894(3) 0.0651(7) Uani 1 1 d . . .
C44 C 1.0541(4) 0.03328(10) 0.7547(4) 0.0449(8) Uani 1 1 d . . .
F45 F 1.0807(4) 0.01108(13) 0.6617(4) 0.1305(18) Uani 1 1 d . . .

loop_
_atom_site_aniso_label
_atom_site_aniso_U_11
_atom_site_aniso_U_22
_atom_site_aniso_U_33
_atom_site_aniso_U_23
_atom_site_aniso_U_13
_atom_site_aniso_U_12
Ge1 0.01585(13) 0.02842(15) 0.02693(15) -0.00022(11) 0.00786(11) 0.00091(10)
N1 0.0200(10) 0.0247(12) 0.0279(12) 0.0013(9) 0.0103(9) 0.0000(8)
Ge2 0.02118(14) 0.02769(16) 0.03292(16) -0.00134(12) 0.01319(12) -0.00359(11)
N2 0.0195(10) 0.0261(12) 0.0262(11) 0.0014(9) 0.0102(9) 0.0000(8)
N3 0.0207(11) 0.0264(12) 0.0279(12) -0.0008(9) 0.0090(9) -0.0004(9)
N4 0.0198(10) 0.0249(11) 0.0297(12) -0.0014(9) 0.0111(9) -0.0014(8)
N5 0.0273(12) 0.0283(12) 0.0336(13) 0.0013(10) 0.0125(10) -0.0003(10)
N6 0.0284(12) 0.0257(12) 0.0305(12) 0.0010(10) 0.0133(10) -0.0007(9)
N7 0.0189(11) 0.0312(13) 0.0350(13) 0.0061(10) 0.0115(10) 0.0029(9)
N8 0.0185(11) 0.0323(13) 0.0400(14) 0.0060(11) 0.0109(10) 0.0013(9)
F10 0.0425(11) 0.0930(18) 0.0463(12) -0.0224(12) 0.0247(10) -0.0324(12)
C10 0.0265(14) 0.0342(16) 0.0364(16) -0.0051(13) 0.0086(12) -0.0051(12)
C11 0.0223(12) 0.0248(13) 0.0260(13) 0.0014(11) 0.0045(10) -0.0002(10)
F11 0.0269(10) 0.0589(15) 0.114(2) 0.0218(15) -0.0056(12) 0.0012(10)
F12 0.0432(11) 0.0536(13) 0.0514(12) -0.0234(10) 0.0178(9) -0.0219(9)
C12 0.0292(14) 0.0309(15) 0.0325(15) -0.0057(12) 0.0112(12) 0.0014(12)
C13 0.0267(13) 0.0281(14) 0.0271(14) -0.0001(11) 0.0107(11) 0.0032(11)
F13 0.0281(11) 0.161(3) 0.0670(17) 0.0104(18) 0.0122(11) 0.0227(15)
F14 0.0775(19) 0.082(2) 0.179(3) -0.076(2) 0.094(2) -0.0282(15)
C14 0.0314(16) 0.0394(17) 0.0494(19) -0.0077(15) 0.0212(14) -0.0001(13)
F15 0.0601(16) 0.0786(18) 0.113(2) 0.0310(16) 0.0592(16) 0.0053(13)
C20 0.0345(16) 0.0461(19) 0.0333(16) -0.0074(14) 0.0139(13) -0.0030(14)
F20 0.047(4) 0.146(12) 0.084(6) -0.079(7) 0.047(4) -0.056(5)
F20' 0.040(5) 0.160(15) 0.093(8) 0.041(8) 0.043(5) 0.042(6)
C21 0.0268(14) 0.0296(15) 0.0299(14) -0.0030(11) 0.0105(11) -0.0010(11)
F21 0.120(9) 0.071(5) 0.130(10) 0.049(5) 0.102(8) 0.060(5)
F21' 0.055(7) 0.171(16) 0.069(9) -0.092(10) 0.036(7) -0.047(9)
F22 0.049(3) 0.118(7) 0.031(3) 0.016(5) 0.021(2) 0.009(4)
F22' 0.150(14) 0.053(5) 0.141(13) -0.027(7) 0.126(12) -0.045(8)
C22 0.0291(15) 0.0393(17) 0.0290(15) -0.0046(13) 0.0068(12) -0.0042(12)
C23 0.0223(13) 0.0300(15) 0.0323(15) -0.0016(12) 0.0056(11) -0.0029(11)
F23 0.0313(12) 0.187(3) 0.0451(14) -0.0156(17) -0.0006(10) -0.0261(16)
F24 0.0315(11) 0.0733(17) 0.098(2) -0.0159(14) 0.0260(12) 0.0060(11)
C24 0.0242(15) 0.058(2) 0.0423(19) -0.0068(16) 0.0083(14) -0.0093(14)
F25 0.0503(14) 0.0630(16) 0.103(2) 0.0009(14) 0.0341(14) -0.0245(12)
F30 0.0357(11) 0.0561(14) 0.0857(18) 0.0005(12) 0.0155(11) -0.0067(10)
C30 0.0316(17) 0.042(2) 0.060(2) 0.0010(17) 0.0114(16) 0.0093(14)
C31 0.0329(15) 0.0274(15) 0.0389(17) 0.0000(12) 0.0117(13) 0.0041(12)
F31 0.0487(15) 0.191(4) 0.098(2) -0.074(2) 0.0423(16) -0.0219(19)
C32 0.0425(18) 0.0281(16) 0.0443(18) 0.0069(14) 0.0115(15) 0.0039(13)
F32 0.0451(14) 0.0756(19) 0.164(3) 0.057(2) 0.0292(17) 0.0286(13)
F33 0.0743(16) 0.0487(14) 0.0762(17) 0.0302(12) 0.0294(14) -0.0079(12)
C33 0.0389(16) 0.0241(14) 0.0310(15) -0.0002(11) 0.0141(13) -0.0023(12)
F34 0.0756(16) 0.0563(14) 0.0861(18) -0.0152(13) 0.0598(15) -0.0183(12)
C34 0.053(2) 0.0292(16) 0.0433(19) 0.0034(14) 0.0211(16) -0.0083(14)
F35 0.0523(13) 0.0662(15) 0.0569(14) -0.0033(12) 0.0153(11) -0.0270(11)
C40 0.0235(14) 0.0398(17) 0.0349(16) 0.0061(13) 0.0116(12) -0.0027(12)
F40 0.0357(11) 0.125(2) 0.0414(12) 0.0221(13) 0.0206(10) 0.0022(12)
C41 0.0217(12) 0.0294(14) 0.0272(13) 0.0007(11) 0.0088(11) -0.0024(10)
F41 0.0380(12) 0.0638(15) 0.107(2) -0.0278(14) 0.0310(13) -0.0235(11)
F42 0.0257(9) 0.0548(13) 0.0690(14) 0.0217(11) 0.0209(9) 0.0087(8)
C42 0.0268(14) 0.0319(16) 0.0408(17) 0.0120(13) 0.0098(13) 0.0011(12)
C43 0.0229(13) 0.0336(16) 0.0355(16) 0.0048(12) 0.0095(12) 0.0021(11)
F43 0.0267(12) 0.089(2) 0.226(4) 0.070(3) 0.0254(18) 0.0045(13)
F44 0.0401(12) 0.0840(18) 0.0607(15) 0.0220(13) 0.0046(10) 0.0232(12)
C44 0.0285(16) 0.051(2) 0.056(2) 0.0153(17) 0.0153(15) 0.0093(14)
F45 0.0694(19) 0.239(5) 0.0704(19) -0.041(2) 0.0092(15) 0.087(3)

loop_
_atom_type_symbol
_atom_type_description
_atom_type_scat_dispersion_real
_atom_type_scat_dispersion_imag
_atom_type_scat_source
C C 0.0033 0.0016 'International Tables Vol C Tables 4.2.6.8 and 6.1.1.4'
H H 0.0000 0.0000 'International Tables Vol C Tables 4.2.6.8 and 6.1.1.4'
N N 0.0061 0.0033 'International Tables Vol C Tables 4.2.6.8 and 6.1.1.4'
F F 0.0171 0.0103 'International Tables Vol C Tables 4.2.6.8 and 6.1.1.4'
Ge Ge 0.1547 1.8001 'International Tables Vol C Tables 4.2.6.8 and 6.1.1.4'

loop_
_geom_angle_atom_site_label_1
_geom_angle_atom_site_label_2
_geom_angle_atom_site_label_3
_geom_angle
_geom_angle_site_symmetry_1
_geom_angle_site_symmetry_3
_geom_angle_publ_flag
N7 Ge1 N1 84.20(9) . . ?
N7 Ge1 N3 83.50(9) . . ?
N1 Ge1 N3 96.53(9) . . ?
C11 N1 N2 107.2(2) . . ?
C11 N1 Ge1 123.56(18) . . ?
N2 N1 Ge1 126.39(17) . . ?
N6 Ge2 N4 90.54(9) . . ?
N6 Ge2 N2 91.84(9) . . ?
N4 Ge2 N2 91.23(9) . . ?
C13 N2 N1 107.8(2) . . ?
C13 N2 Ge2 123.98(18) . . ?
N1 N2 Ge2 126.37(17) . . ?
C21 N3 N4 107.0(2) . . ?
C21 N3 Ge1 124.14(19) . . ?
N4 N3 Ge1 126.07(18) . . ?
C23 N4 N3 107.9(2) . . ?
C23 N4 Ge2 123.73(19) . . ?
N3 N4 Ge2 127.27(18) . . ?
C31 N5 N6 106.2(2) . . ?
N5 N6 C33 108.9(2) . . ?
N5 N6 Ge2 123.73(18) . . ?
C33 N6 Ge2 127.3(2) . . ?
C41 N7 N8 109.1(2) . . ?
C41 N7 Ge1 134.12(18) . . ?
N8 N7 Ge1 116.53(18) . . ?
C43 N8 N7 105.8(2) . . ?
F12 C10 F11 107.7(3) . . ?
F12 C10 F10 107.0(3) . . ?
F11 C10 F10 106.2(3) . . ?
F12 C10 C11 111.5(3) . . ?
F11 C10 C11 111.4(3) . . ?
F10 C10 C11 112.8(3) . . ?
N1 C11 C12 110.9(2) . . ?
N1 C11 C10 121.6(3) . . ?
C12 C11 C10 127.3(3) . . ?
C13 C12 C11 104.1(3) . . ?
C13 C12 H12A 128.0 . . ?
C11 C12 H12A 128.0 . . ?
N2 C13 C12 110.0(2) . . ?
N2 C13 C14 122.3(3) . . ?
C12 C13 C14 127.7(3) . . ?
F14 C14 F13 109.4(3) . . ?
F14 C14 F15 107.4(3) . . ?
F13 C14 F15 104.4(3) . . ?
F14 C14 C13 111.1(3) . . ?
F13 C14 C13 112.2(3) . . ?
F15 C14 C13 112.0(3) . . ?
F21' C20 F20 123.5(10) . . ?
F21' C20 F22' 107.1(11) . . ?
F21' C20 F20' 110.0(9) . . ?
F20 C20 F20' 77.8(9) . . ?
F22' C20 F20' 103.8(10) . . ?
F21' C20 F21 78.0(9) . . ?
F20 C20 F21 108.0(8) . . ?
F22' C20 F21 129.2(9) . . ?
F20 C20 F22 107.1(8) . . ?
F22' C20 F22 84.9(11) . . ?
F20' C20 F22 130.2(9) . . ?
F21 C20 F22 102.7(7) . . ?
F21' C20 C21 113.4(7) . . ?
F20 C20 C21 115.2(6) . . ?
F22' C20 C21 111.6(8) . . ?
F20' C20 C21 110.5(6) . . ?
F21 C20 C21 111.8(5) . . ?
F22 C20 C21 111.2(6) . . ?
N3 C21 C22 111.0(3) . . ?
N3 C21 C20 121.9(3) . . ?
C22 C21 C20 126.9(3) . . ?
C23 C22 C21 103.8(3) . . ?
C23 C22 H22A 128.1 . . ?
C21 C22 H22A 128.1 . . ?
N4 C23 C22 110.4(3) . . ?
N4 C23 C24 121.9(3) . . ?
C22 C23 C24 127.8(3) . . ?
F23 C24 F25 108.4(3) . . ?
F23 C24 F24 108.4(3) . . ?
F25 C24 F24 105.5(3) . . ?
F23 C24 C23 110.6(3) . . ?
F25 C24 C23 112.0(3) . . ?
F24 C24 C23 111.7(3) . . ?
F31 C30 F30 105.9(4) . . ?
F31 C30 F32 108.8(4) . . ?
F30 C30 F32 105.0(3) . . ?
F31 C30 C31 112.5(3) . . ?
F30 C30 C31 113.0(3) . . ?
F32 C30 C31 111.3(3) . . ?
N5 C31 C32 111.8(3) . . ?
N5 C31 C30 120.6(3) . . ?
C32 C31 C30 127.5(3) . . ?
C33 C32 C31 103.4(3) . . ?
C33 C32 H32A 128.3 . . ?
C31 C32 H32A 128.3 . . ?
N6 C33 C32 109.6(3) . . ?
N6 C33 C34 122.1(3) . . ?
C32 C33 C34 128.3(3) . . ?
F33 C34 F35 107.3(3) . . ?
F33 C34 F34 107.0(3) . . ?
F35 C34 F34 105.6(3) . . ?
F33 C34 C33 110.6(3) . . ?
F35 C34 C33 112.9(3) . . ?
F34 C34 C33 113.1(3) . . ?
F40 C40 F42 107.7(3) . . ?
F40 C40 F41 105.7(3) . . ?
F42 C40 F41 106.2(3) . . ?
F40 C40 C41 111.7(2) . . ?
F42 C40 C41 112.6(2) . . ?
F41 C40 C41 112.6(3) . . ?
N7 C41 C42 109.5(2) . . ?
N7 C41 C40 123.1(3) . . ?
C42 C41 C40 127.4(3) . . ?
C41 C42 C43 103.1(3) . . ?
C41 C42 H42A 128.5 . . ?
C43 C42 H42A 128.5 . . ?
N8 C43 C42 112.6(3) . . ?
N8 C43 C44 119.1(3) . . ?
C42 C43 C44 128.4(3) . . ?
F45 C44 F43 108.5(4) . . ?
F45 C44 F44 105.3(3) . . ?
F43 C44 F44 103.9(3) . . ?
F45 C44 C43 114.1(3) . . ?
F43 C44 C43 112.1(3) . . ?
F44 C44 C43 112.2(3) . . ?

loop_
_geom_bond_atom_site_label_1
_geom_bond_atom_site_label_2
_geom_bond_distance
_geom_bond_site_symmetry_2
_geom_bond_publ_flag
Ge1 N7 2.056(2) . ?
Ge1 N1 2.093(2) . ?
Ge1 N3 2.117(2) . ?
N1 C11 1.337(4) . ?
N1 N2 1.357(3) . ?
Ge2 N6 1.996(2) . ?
Ge2 N4 2.016(2) . ?
Ge2 N2 2.017(2) . ?
N2 C13 1.350(4) . ?
N3 C21 1.340(4) . ?
N3 N4 1.354(3) . ?
N4 C23 1.349(4) . ?
N5 C31 1.328(4) . ?
N5 N6 1.352(3) . ?
N6 C33 1.361(4) . ?
N7 C41 1.353(4) . ?
N7 N8 1.360(3) . ?
N8 C43 1.318(4) . ?
F10 C10 1.332(4) . ?
C10 F12 1.310(4) . ?
C10 F11 1.323(4) . ?
C10 C11 1.495(4) . ?
C11 C12 1.374(4) . ?
C12 C13 1.372(4) . ?
C12 H12A 0.9500 . ?
C13 C14 1.496(4) . ?
F13 C14 1.301(4) . ?
F14 C14 1.294(4) . ?
C14 F15 1.319(4) . ?
C20 F21' 1.240(12) . ?
C20 F20 1.278(10) . ?
C20 F22' 1.296(13) . ?
C20 F20' 1.303(12) . ?
C20 F21 1.318(8) . ?
C20 F22 1.324(9) . ?
C20 C21 1.501(4) . ?
C21 C22 1.378(4) . ?
C22 C23 1.367(4) . ?
C22 H22A 0.9500 . ?
C23 C24 1.498(4) . ?
F23 C24 1.305(4) . ?
F24 C24 1.322(4) . ?
C24 F25 1.319(4) . ?
F30 C30 1.317(4) . ?
C30 F31 1.307(5) . ?
C30 F32 1.319(4) . ?
C30 C31 1.488(5) . ?
C31 C32 1.396(5) . ?
C32 C33 1.362(5) . ?
C32 H32A 0.9500 . ?
F33 C34 1.324(4) . ?
C33 C34 1.488(4) . ?
F34 C34 1.332(4) . ?
C34 F35 1.326(4) . ?
C40 F40 1.321(4) . ?
C40 F42 1.322(4) . ?
C40 F41 1.326(4) . ?
C40 C41 1.485(4) . ?
C41 C42 1.369(4) . ?
C42 C43 1.392(4) . ?
C42 H42A 0.9500 . ?
C43 C44 1.484(4) . ?
F43 C44 1.317(5) . ?
F44 C44 1.326(4) . ?
C44 F45 1.283(5) . ?

loop_
_geom_torsion_atom_site_label_1
_geom_torsion_atom_site_label_2
_geom_torsion_atom_site_label_3
_geom_torsion_atom_site_label_4
_geom_torsion
_geom_torsion_site_symmetry_1
_geom_torsion_site_symmetry_2
_geom_torsion_site_symmetry_3
_geom_torsion_site_symmetry_4
_geom_torsion_publ_flag
N7 Ge1 N1 C11 74.6(2) . . . . ?
N3 Ge1 N1 C11 157.3(2) . . . . ?
N7 Ge1 N1 N2 -83.8(2) . . . . ?
N3 Ge1 N1 N2 -1.1(2) . . . . ?
C11 N1 N2 C13 -1.1(3) . . . . ?
Ge1 N1 N2 C13 160.18(19) . . . . ?
C11 N1 N2 Ge2 163.73(19) . . . . ?
Ge1 N1 N2 Ge2 -35.0(3) . . . . ?
N6 Ge2 N2 C13 126.5(2) . . . . ?
N4 Ge2 N2 C13 -143.0(2) . . . . ?
N6 Ge2 N2 N1 -36.0(2) . . . . ?
N4 Ge2 N2 N1 54.5(2) . . . . ?
N7 Ge1 N3 C21 -71.9(2) . . . . ?
N1 Ge1 N3 C21 -155.2(2) . . . . ?
N7 Ge1 N3 N4 86.6(2) . . . . ?
N1 Ge1 N3 N4 3.2(2) . . . . ?
C21 N3 N4 C23 0.5(3) . . . . ?
Ge1 N3 N4 C23 -161.00(19) . . . . ?
C21 N3 N4 Ge2 -167.63(19) . . . . ?
Ge1 N3 N4 Ge2 30.9(3) . . . . ?
N6 Ge2 N4 C23 -127.0(2) . . . . ?
N2 Ge2 N4 C23 141.2(2) . . . . ?
N6 Ge2 N4 N3 39.4(2) . . . . ?
N2 Ge2 N4 N3 -52.4(2) . . . . ?
C31 N5 N6 C33 0.1(3) . . . . ?
C31 N5 N6 Ge2 -178.9(2) . . . . ?
N4 Ge2 N6 N5 -47.7(2) . . . . ?
N2 Ge2 N6 N5 43.5(2) . . . . ?
N4 Ge2 N6 C33 133.4(2) . . . . ?
N2 Ge2 N6 C33 -135.3(2) . . . . ?
N1 Ge1 N7 C41 -134.8(3) . . . . ?
N3 Ge1 N7 C41 127.9(3) . . . . ?
N1 Ge1 N7 N8 51.3(2) . . . . ?
N3 Ge1 N7 N8 -46.0(2) . . . . ?
C41 N7 N8 C43 -0.4(3) . . . . ?
Ge1 N7 N8 C43 175.0(2) . . . . ?
N2 N1 C11 C12 1.2(3) . . . . ?
Ge1 N1 C11 C12 -160.8(2) . . . . ?
N2 N1 C11 C10 -175.0(2) . . . . ?
Ge1 N1 C11 C10 23.0(4) . . . . ?
F12 C10 C11 N1 -174.2(3) . . . . ?
F11 C10 C11 N1 65.4(4) . . . . ?
F10 C10 C11 N1 -53.8(4) . . . . ?
F12 C10 C11 C12 10.2(4) . . . . ?
F11 C10 C11 C12 -110.1(4) . . . . ?
F10 C10 C11 C12 130.7(3) . . . . ?
N1 C11 C12 C13 -0.7(3) . . . . ?
C10 C11 C12 C13 175.2(3) . . . . ?
N1 N2 C13 C12 0.7(3) . . . . ?
Ge2 N2 C13 C12 -164.6(2) . . . . ?
N1 N2 C13 C14 -177.6(3) . . . . ?
Ge2 N2 C13 C14 17.1(4) . . . . ?
C11 C12 C13 N2 0.0(3) . . . . ?
C11 C12 C13 C14 178.2(3) . . . . ?
N2 C13 C14 F14 172.7(3) . . . . ?
C12 C13 C14 F14 -5.2(5) . . . . ?
N2 C13 C14 F13 49.8(4) . . . . ?
C12 C13 C14 F13 -128.1(4) . . . . ?
N2 C13 C14 F15 -67.1(4) . . . . ?
C12 C13 C14 F15 114.9(4) . . . . ?
N4 N3 C21 C22 -0.3(3) . . . . ?
Ge1 N3 C21 C22 161.6(2) . . . . ?
N4 N3 C21 C20 176.3(3) . . . . ?
Ge1 N3 C21 C20 -21.8(4) . . . . ?
F21' C20 C21 N3 -168.7(16) . . . . ?
F20 C20 C21 N3 41.1(10) . . . . ?
F22' C20 C21 N3 70.2(14) . . . . ?
F20' C20 C21 N3 -44.7(14) . . . . ?
F21 C20 C21 N3 -82.7(11) . . . . ?
F22 C20 C21 N3 163.1(7) . . . . ?
F21' C20 C21 C22 7.3(16) . . . . ?
F20 C20 C21 C22 -142.9(9) . . . . ?
F22' C20 C21 C22 -113.8(14) . . . . ?
F20' C20 C21 C22 131.3(14) . . . . ?
F21 C20 C21 C22 93.3(11) . . . . ?
F22 C20 C21 C22 -20.8(8) . . . . ?
N3 C21 C22 C23 0.0(4) . . . . ?
C20 C21 C22 C23 -176.4(3) . . . . ?
N3 N4 C23 C22 -0.5(3) . . . . ?
Ge2 N4 C23 C22 168.1(2) . . . . ?
N3 N4 C23 C24 179.4(3) . . . . ?
Ge2 N4 C23 C24 -11.9(4) . . . . ?
C21 C22 C23 N4 0.3(4) . . . . ?
C21 C22 C23 C24 -179.6(3) . . . . ?
N4 C23 C24 F23 -170.9(3) . . . . ?
C22 C23 C24 F23 9.1(5) . . . . ?
N4 C23 C24 F25 68.1(4) . . . . ?
C22 C23 C24 F25 -112.0(4) . . . . ?
N4 C23 C24 F24 -50.0(4) . . . . ?
C22 C23 C24 F24 129.9(4) . . . . ?
N6 N5 C31 C32 0.0(4) . . . . ?
N6 N5 C31 C30 -178.7(3) . . . . ?
F31 C30 C31 N5 73.2(4) . . . . ?
F30 C30 C31 N5 -46.6(5) . . . . ?
F32 C30 C31 N5 -164.4(3) . . . . ?
F31 C30 C31 C32 -105.2(5) . . . . ?
F30 C30 C31 C32 135.0(4) . . . . ?
F32 C30 C31 C32 17.2(5) . . . . ?
N5 C31 C32 C33 -0.1(4) . . . . ?
C30 C31 C32 C33 178.4(3) . . . . ?
N5 N6 C33 C32 -0.2(3) . . . . ?
Ge2 N6 C33 C32 178.8(2) . . . . ?
N5 N6 C33 C34 178.1(3) . . . . ?
Ge2 N6 C33 C34 -2.9(4) . . . . ?
C31 C32 C33 N6 0.1(4) . . . . ?
C31 C32 C33 C34 -178.0(3) . . . . ?
N6 C33 C34 F33 175.8(3) . . . . ?
C32 C33 C34 F33 -6.2(5) . . . . ?
N6 C33 C34 F35 -64.0(4) . . . . ?
C32 C33 C34 F35 114.0(4) . . . . ?
N6 C33 C34 F34 55.9(4) . . . . ?
C32 C33 C34 F34 -126.2(4) . . . . ?
N8 N7 C41 C42 0.3(3) . . . . ?
Ge1 N7 C41 C42 -174.0(2) . . . . ?
N8 N7 C41 C40 179.9(3) . . . . ?
Ge1 N7 C41 C40 5.6(5) . . . . ?
F40 C40 C41 N7 -129.1(3) . . . . ?
F42 C40 C41 N7 -7.7(4) . . . . ?
F41 C40 C41 N7 112.2(3) . . . . ?
F40 C40 C41 C42 50.4(4) . . . . ?
F42 C40 C41 C42 171.8(3) . . . . ?
F41 C40 C41 C42 -68.3(4) . . . . ?
N7 C41 C42 C43 0.0(4) . . . . ?
C40 C41 C42 C43 -179.6(3) . . . . ?
N7 N8 C43 C42 0.4(4) . . . . ?
N7 N8 C43 C44 -180.0(3) . . . . ?
C41 C42 C43 N8 -0.3(4) . . . . ?
C41 C42 C43 C44 -179.8(3) . . . . ?
N8 C43 C44 F45 -89.5(5) . . . . ?
C42 C43 C44 F45 90.0(5) . . . . ?
N8 C43 C44 F43 34.3(5) . . . . ?
C42 C43 C44 F43 -146.1(4) . . . . ?
N8 C43 C44 F44 150.8(3) . . . . ?
C42 C43 C44 F44 -29.7(5) . . . . ?
